data_1100317
loop_
_publ_author_name
'D\"otz, Karl Heinz'
'Sch\"afer, Thomas'
'Harms, Klaus'

_publ_section_title
;
 Synthesis of Nitrogen Heterocycles by Diastereoselective Intramolecular
 Aminocarbene Annelation
;
_journal_coden_ASTM ACIEAY
_journal_issue 2
_journal_name_full
;
 Angewandte Chemie, International Edition in English
;
_journal_page_first 176
_journal_page_last 177
_journal_paper_doi 10.1002/anie.199001761
_journal_volume 29
_journal_year 1990
_chemical_formula_sum 'C16 H15 Cr N O4'
_space_group_IT_number 14
_symmetry_cell_setting monoclinic
_symmetry_space_group_name_Hall '-P 2ybc'
_symmetry_space_group_name_H-M 'P 1 21/c 1'
_cell_angle_alpha 90
_cell_angle_beta 95.38(1)
_cell_angle_gamma 90
_cell_formula_units_Z 8
_cell_length_a 8.854(2)
_cell_length_b 13.399(1)
_cell_length_c 25.919(6)
_cod_original_sg_symbol_H-M 'P 21/c'
_cod_original_formula_sum 'C16 H15 Cr1 N1 O4'
_cod_database_code 1100317

loop_
_symmetry_equiv_pos_site_id
_symmetry_equiv_pos_as_xyz
1 x,y,z
2 -x,1/2+y,1/2-z
3 -x,-y,-z
4 x,-1/2-y,-1/2+z

loop_
_atom_site_label
_atom_site_type_symbol
_atom_site_fract_x
_atom_site_fract_y
_atom_site_fract_z
Cr1 Cr 0.03202(10) 0.12757(6) 0.14242(3)
Cr2 Cr 0.6267(1) 0.39108(6) 0.85216(3)
O1 O 0.26930(35) 0.25316(24) 0.22577(12)
O2 O -0.08129(46) 0.32881(29) 0.16834(15)
O3 O -0.27807(49) 0.04049(34) 0.14500(18)
O4 O -0.05471(43) 0.18172(28) 0.03198(14)
N1 N 0.46163(48) 0.28889(29) 0.13184(15)
C1 C 0.53472(61) 0.30809(37) 0.08345(19)
H1 H 0.48736(61) 0.36410(37) 0.06524(19)
H2 H 0.64095(61) 0.32144(37) 0.09172(19)
C2 C 0.51302(68) 0.21389(38) 0.05010(19)
H3 H 0.50173(68) 0.22978(38) 0.01379(19)
H4 H 0.59612(68) 0.16829(38) 0.05731(19)
C3 C 0.36482(62) 0.17128(36) 0.06771(18)
H5 H 0.28839(62) 0.18565(36) 0.03972(18)
C4 C 0.33637(64) 0.06057(35) 0.0766(2)
H6 H 0.42891(64) 0.02279(35) 0.08102(20)
C5 C 0.25454(63) 0.06128(36) 0.12497(22)
C6 C 0.16739(67) -0.01311(39) 0.14490(26)
H7 H 0.14670(67) -0.07446(39) 0.12639(26)
C7 C 0.11103(68) 0.00367(42) 0.19231(26)
H8 H 0.04908(68) -0.04672(42) 0.20598(26)
C8 C 0.14115(61) 0.09073(41) 0.22060(21)
H9 H 0.10070(61) 0.09936(41) 0.25330(21)
C9 C 0.23074(58) 0.16632(36) 0.20149(21)
C10 C 0.28275(57) 0.15306(34) 0.15236(21)
C11 C 0.37125(59) 0.21550(35) 0.12093(19)
C12 C 0.26096(71) 0.00186(40) 0.03030(21)
H10 H 0.31621(71) -0.00217(40) 0.00036(21)
H11 H 0.16539(71) 0.03436(40) 0.02109(21)
H12 H 0.24346(71) -0.06417(40) 0.04277(21)
C13 C 0.20132(63) 0.27571(42) 0.27281(19)
H13 H 0.23759(63) 0.34063(42) 0.28372(19)
H14 H 0.22843(63) 0.22824(42) 0.29992(19)
H15 H 0.09288(63) 0.27755(42) 0.26543(19)
C14 C -0.03883(63) 0.24903(41) 0.15817(20)
C15 C -0.15908(76) 0.07408(43) 0.14364(23)
C16 C -0.01761(61) 0.15791(41) 0.07503(22)
O5 O 0.77871(36) 0.21843(24) 0.78267(12)
O6 O 0.61870(52) 0.42590(34) 0.96513(15)
O7 O 0.30968(46) 0.46922(29) 0.83716(15)
O8 O 0.52384(50) 0.18521(29) 0.87360(18)
N2 N 1.04456(45) 0.21588(27) 0.87364(14)
C17 C 1.15612(58) 0.21438(33) 0.92156(17)
H16 H 1.11994(58) 0.17198(33) 0.94752(17)
H17 H 1.25329(58) 0.19099(33) 0.91331(17)
C18 C 1.16799(59) 0.32306(34) 0.94090(17)
H18 H 1.24713(59) 0.35851(34) 0.92597(17)
H19 H 1.18548(59) 0.32610(34) 0.97804(17)
C19 C 1.01067(57) 0.36402(31) 0.92132(17)
H20 H 0.95610(57) 0.36695(31) 0.95146(17)
C20 C 0.98391(59) 0.46901(32) 0.89869(17)
H21 H 1.07624(59) 0.49665(32) 0.88836(17)
C21 C 0.86245(58) 0.45091(33) 0.85414(18)
C22 C 0.76136(62) 0.51803(35) 0.8268(2)
H22 H 0.75826(62) 0.58691(35) 0.83684(20)
C23 C 0.66666(61) 0.48240(43) 0.78515(21)
H23 H 0.59767(61) 0.52811(43) 0.76652(21)
C24 C 0.66668(58) 0.38380(39) 0.76905(18)
H24 H 0.59821(58) 0.36227(39) 0.74010(18)
C25 C 0.76682(57) 0.31590(35) 0.79517(18)
C26 C 0.86168(54) 0.34754(30) 0.83922(17)
C27 C 0.97111(55) 0.29673(34) 0.87584(17)
C28 C 0.94851(74) 0.55316(35) 0.93595(19)
H25 H 1.03699(74) 0.56542(35) 0.95970(19)
H26 H 0.86540(74) 0.53448(35) 0.95500(19)
H27 H 0.92254(74) 0.61261(35) 0.91636(19)
C29 C 0.66105(63) 0.17744(47) 0.74521(23)
H28 H 0.68958(63) 0.10940(47) 0.73985(23)
H29 H 0.64845(63) 0.21157(47) 0.71249(23)
H30 H 0.56723(63) 0.17900(47) 0.76079(23)
C30 C 0.62403(64) 0.41346(41) 0.92103(22)
C31 C 0.43139(70) 0.43854(39) 0.84377(21)
C32 C 0.56144(66) 0.26684(41) 0.86520(23)

loop_
_atom_type_symbol
_atom_type_radius_bond
C 0.68
H 0.23
Cr 1.35
N 0.68
O 0.68
